data_7121336
loop_
_publ_author_name
'Zhou, Yue'
'Yao, Shuo'
'Ma, Yali'
'Li, Guanghua'
'Huo, Qisheng'
'Liu, Yunling'

_publ_section_title
;
 An anionic single-walled metal-organic nanotube with an armchair (3,3)
 topology as an extremely smart adsorbent for the effective and selective
 adsorption of cationic carcinogenic dyes.
;
_journal_issue 24
_journal_name_full 'Chemical communications (Cambridge, England)'
_journal_page_first 3006
_journal_page_last 3009
_journal_paper_doi 10.1039/c8cc00542g
_journal_volume 54
_journal_year 2018
_chemical_formula_moiety 'C33 H45.50 N7.50 O11.50 Zn'
_chemical_formula_sum 'C33 H45.5 N7.5 O11.5 Zn'
_chemical_formula_weight 796.64
_space_group_IT_number 148
_space_group_name_Hall '-R 3'
_space_group_name_H-M_alt 'R -3 :H'
_symmetry_cell_setting trigonal
_symmetry_space_group_name_Hall '-R 3'
_symmetry_space_group_name_H-M 'R -3 :H'
_atom_sites_solution_hydrogens geom
_atom_sites_solution_primary direct
_atom_sites_solution_secondary difmap
_audit_creation_method SHELXL-97
_audit_update_record
;
2017-09-11 deposited with the CCDC.
2018-02-26 downloaded from the CCDC.
;
_cell_angle_alpha 90.00
_cell_angle_beta 90.00
_cell_angle_gamma 120.00
_cell_formula_units_Z 18
_cell_length_a 47.432(7)
_cell_length_b 47.432(7)
_cell_length_c 13.658(3)
_cell_measurement_reflns_used 10467
_cell_measurement_temperature 293(2)
_cell_measurement_theta_max 25.06
_cell_measurement_theta_min 1.49
_cell_volume 26611(8)
_computing_cell_refinement 'Bruker SMART'
_computing_data_collection 'Bruker SMART'
_computing_data_reduction 'Bruker SAINT'
_computing_molecular_graphics SHELXP-97
_computing_publication_material SHELXTL
_computing_structure_refinement 'SHELXL-97 (Sheldrick, 1997)'
_computing_structure_solution 'SHELXS-97 (Sheldrick, 1990)'
_diffrn_ambient_temperature 293(2)
_diffrn_detector_area_resol_mean 9.00cm
_diffrn_measured_fraction_theta_full 0.997
_diffrn_measured_fraction_theta_max 0.997
_diffrn_measurement_device_type 'CCD area detector'
_diffrn_measurement_method 'phi and omega scans'
_diffrn_radiation_monochromator graphite
_diffrn_radiation_source 'fine-focus sealed tube'
_diffrn_radiation_type MoK\a
_diffrn_radiation_wavelength 0.71073
_diffrn_reflns_av_R_equivalents 0.0848
_diffrn_reflns_av_sigmaI/netI 0.0900
_diffrn_reflns_limit_h_max 56
_diffrn_reflns_limit_h_min -54
_diffrn_reflns_limit_k_max 41
_diffrn_reflns_limit_k_min -56
_diffrn_reflns_limit_l_max 16
_diffrn_reflns_limit_l_min -16
_diffrn_reflns_number 57781
_diffrn_reflns_theta_full 25.06
_diffrn_reflns_theta_max 25.06
_diffrn_reflns_theta_min 1.49
_diffrn_standards_decay_% none
_diffrn_standards_interval_count none
_diffrn_standards_interval_time none
_diffrn_standards_number none
_exptl_absorpt_coefficient_mu 0.459
_exptl_absorpt_correction_T_max 0.8918
_exptl_absorpt_correction_T_min 0.8757
_exptl_absorpt_correction_type empirical
_exptl_absorpt_process_details SADABS
_exptl_crystal_colour colourless
_exptl_crystal_density_diffrn 0.895
_exptl_crystal_density_meas ?
_exptl_crystal_density_method 'not measured'
_exptl_crystal_description block
_exptl_crystal_F_000 7524
_exptl_crystal_size_max 0.28
_exptl_crystal_size_mid 0.26
_exptl_crystal_size_min 0.24
_refine_diff_density_max 0.745
_refine_diff_density_min -0.488
_refine_diff_density_rms 0.053
_refine_ls_extinction_method none
_refine_ls_goodness_of_fit_ref 0.930
_refine_ls_hydrogen_treatment mixed
_refine_ls_matrix_type full
_refine_ls_number_parameters 307
_refine_ls_number_reflns 10467
_refine_ls_number_restraints 36
_refine_ls_restrained_S_all 0.953
_refine_ls_R_factor_all 0.1215
_refine_ls_R_factor_gt 0.0661
_refine_ls_shift/su_max 0.001
_refine_ls_shift/su_mean 0.000
_refine_ls_structure_factor_coef Fsqd
_refine_ls_weighting_details 'calc w=1/[\s^2^(Fo^2^)+(0.1044P)^2^+0.0000P] where P=(Fo^2^+2Fc^2^)/3'
_refine_ls_weighting_scheme calc
_refine_ls_wR_factor_gt 0.1745
_refine_ls_wR_factor_ref 0.1925
_reflns_number_gt 5270
_reflns_number_total 10467
_reflns_threshold_expression >2sigma(I)
_cod_data_source_file c8cc00542g2.cif
_cod_data_source_block JLU-Liu48
_cod_depositor_comments
;
The following automatic conversions were performed:

'_exptl_crystal_density_meas' value 'none' was changed to '?' - the
value is perceived as not measured.

Automatic conversion script
Id: cif_fix_values 4973 2017-02-22 13:04:09Z antanas 

 Adding full bibliography for 7121336.cif.
;
_cod_original_cell_volume 26611(7)
_cod_original_sg_symbol_H-M R-3
_cod_original_formula_sum 'C33 H45.50 N7.50 O11.50 Zn'
_cod_database_code 7121336

loop_
_symmetry_equiv_pos_as_xyz
'x, y, z'
'-y, x-y, z'
'-x+y, -x, z'
'x+2/3, y+1/3, z+1/3'
'-y+2/3, x-y+1/3, z+1/3'
'-x+y+2/3, -x+1/3, z+1/3'
'x+1/3, y+2/3, z+2/3'
'-y+1/3, x-y+2/3, z+2/3'
'-x+y+1/3, -x+2/3, z+2/3'
'-x, -y, -z'
'y, -x+y, -z'
'x-y, x, -z'
'-x+2/3, -y+1/3, -z+1/3'
'y+2/3, -x+y+1/3, -z+1/3'
'x-y+2/3, x+1/3, -z+1/3'
'-x+1/3, -y+2/3, -z+2/3'
'y+1/3, -x+y+2/3, -z+2/3'
'x-y+1/3, x+2/3, -z+2/3'

loop_
_atom_site_label
_atom_site_type_symbol
_atom_site_fract_x
_atom_site_fract_y
_atom_site_fract_z
_atom_site_U_iso_or_equiv
_atom_site_adp_type
_atom_site_occupancy
_atom_site_symmetry_multiplicity
_atom_site_calc_flag
_atom_site_refinement_flags
_atom_site_disorder_assembly
_atom_site_disorder_group
Zn1 Zn 0.056125(11) 0.399954(11) 0.44356(3) 0.05268(19) Uani 1 1 d . . .
O1 O 0.09366(7) 0.39386(7) 0.4479(2) 0.0683(8) Uani 1 1 d . . .
O2 O 0.08533(9) 0.37361(9) 0.3000(3) 0.0989(11) Uani 1 1 d U . .
O3 O 0.29965(7) 0.37617(8) 0.01646(19) 0.0682(8) Uani 1 1 d . . .
O4 O 0.29952(9) 0.42096(9) -0.0233(3) 0.0995(11) Uani 1 1 d U . .
O5 O 0.30841(8) 0.39513(8) 0.7604(2) 0.0761(9) Uani 1 1 d . . .
O6 O 0.25990(9) 0.35569(9) 0.8067(3) 0.1042(11) Uani 1 1 d U . .
O7 O 0.01629(7) 0.35596(7) 0.4595(2) 0.0758(9) Uani 1 1 d . . .
N1 N 0.22446(8) 0.38880(10) 0.3870(2) 0.0749(11) Uani 1 1 d . . .
N2 N -0.01455(11) 0.30811(11) 0.5342(3) 0.0954(13) Uani 1 1 d U . .
H2 H -0.0135 0.2921 0.5600 0.114 Uiso 1 1 calc R A 1
C1 C 0.19393(10) 0.38688(12) 0.3836(3) 0.0654(12) Uani 1 1 d . . .
C2 C 0.18389(11) 0.39892(13) 0.4605(3) 0.0818(15) Uani 1 1 d . . .
H2A H 0.1973 0.4079 0.5148 0.098 Uiso 1 1 calc R . .
C3 C 0.15400(11) 0.39766(12) 0.4571(3) 0.0744(14) Uani 1 1 d . . .
H3 H 0.1476 0.4056 0.5097 0.089 Uiso 1 1 calc R . .
C4 C 0.13389(9) 0.38498(10) 0.3780(3) 0.0569(11) Uani 1 1 d . . .
C5 C 0.14443(10) 0.37351(11) 0.3006(3) 0.0689(12) Uani 1 1 d . . .
H5 H 0.1313 0.3651 0.2455 0.083 Uiso 1 1 calc R . .
C6 C 0.17384(11) 0.37422(12) 0.3033(3) 0.0723(13) Uani 1 1 d . . .
H6 H 0.1801 0.3661 0.2508 0.087 Uiso 1 1 calc R . .
C7 C 0.10212(11) 0.38406(11) 0.3749(3) 0.0661(12) Uani 1 1 d . . .
C8 C 0.24172(10) 0.39144(12) 0.2994(3) 0.0653(12) Uani 1 1 d . . .
C9 C 0.25407(11) 0.37079(12) 0.2831(3) 0.0713(13) Uani 1 1 d . . .
H9 H 0.2516 0.3556 0.3304 0.086 Uiso 1 1 calc R . .
C10 C 0.26993(11) 0.37273(12) 0.1967(3) 0.0734(13) Uani 1 1 d . . .
H10 H 0.2773 0.3582 0.1849 0.088 Uiso 1 1 calc R . .
C11 C 0.27499(10) 0.39594(12) 0.1277(3) 0.0647(12) Uani 1 1 d . . .
C12 C 0.26329(12) 0.41675(13) 0.1452(3) 0.0866(15) Uani 1 1 d . . .
H12 H 0.2670 0.4328 0.0995 0.104 Uiso 1 1 calc R . .
C13 C 0.24602(12) 0.41424(13) 0.2295(3) 0.0847(15) Uani 1 1 d . . .
H13 H 0.2374 0.4278 0.2390 0.102 Uiso 1 1 calc R . .
C14 C 0.29291(11) 0.39824(13) 0.0343(3) 0.0703(12) Uani 1 1 d . . .
C15 C 0.23725(10) 0.38514(12) 0.4775(3) 0.0623(12) Uani 1 1 d . . .
C16 C 0.27028(11) 0.40522(12) 0.4963(3) 0.0724(13) Uani 1 1 d . . .
H16 H 0.2835 0.4208 0.4507 0.087 Uiso 1 1 calc R . .
C17 C 0.28342(11) 0.40186(12) 0.5837(3) 0.0714(13) Uani 1 1 d . . .
H17 H 0.3056 0.4147 0.5953 0.086 Uiso 1 1 calc R . .
C18 C 0.26375(11) 0.37962(11) 0.6529(3) 0.0617(11) Uani 1 1 d . . .
C19 C 0.23114(11) 0.36022(12) 0.6337(3) 0.0712(13) Uani 1 1 d . . .
H19 H 0.2177 0.3451 0.6802 0.085 Uiso 1 1 calc R . .
C20 C 0.21806(10) 0.36280(12) 0.5469(3) 0.0702(13) Uani 1 1 d . . .
H20 H 0.1960 0.3493 0.5349 0.084 Uiso 1 1 calc R . .
C21 C 0.27928(13) 0.37732(12) 0.7469(3) 0.0724(13) Uani 1 1 d . . .
C22 C 0.01204(11) 0.33619(12) 0.5215(3) 0.0686(12) Uani 1 1 d . B .
H22 H 0.0292 0.3413 0.5643 0.082 Uiso 1 1 calc R . .
C23 C -0.0460(3) 0.3039(3) 0.5045(10) 0.118(4) Uani 0.50 1 d PU B 1
H23A H -0.0629 0.2820 0.5184 0.176 Uiso 0.50 1 calc PR B 1
H23B H -0.0457 0.3080 0.4356 0.176 Uiso 0.50 1 calc PR B 1
H23C H -0.0502 0.3189 0.5400 0.176 Uiso 0.50 1 calc PR B 1
C23' C -0.0395(3) 0.2925(3) 0.4481(10) 0.122(4) Uani 0.50 1 d PU B 2
H23D H -0.0574 0.2720 0.4687 0.183 Uiso 0.50 1 calc PR B 2
H23E H -0.0289 0.2893 0.3929 0.183 Uiso 0.50 1 calc PR B 2
H23F H -0.0475 0.3068 0.4299 0.183 Uiso 0.50 1 calc PR B 2

loop_
_atom_site_aniso_label
_atom_site_aniso_U_11
_atom_site_aniso_U_22
_atom_site_aniso_U_33
_atom_site_aniso_U_23
_atom_site_aniso_U_13
_atom_site_aniso_U_12
Zn1 0.0662(3) 0.0728(4) 0.0317(2) 0.0020(2) 0.0002(2) 0.0442(3)
O1 0.077(2) 0.106(2) 0.0493(17) -0.0012(16) 0.0059(14) 0.0668(19)
O2 0.0945(13) 0.1067(14) 0.0992(14) -0.0084(9) -0.0019(9) 0.0530(10)
O3 0.070(2) 0.098(2) 0.0413(16) 0.0003(15) 0.0078(14) 0.0453(19)
O4 0.1021(14) 0.1008(14) 0.0948(14) 0.0020(9) 0.0084(9) 0.0502(10)
O5 0.060(2) 0.103(2) 0.0468(18) -0.0089(16) -0.0182(15) 0.0272(19)
O6 0.1019(14) 0.1082(14) 0.0977(14) 0.0086(9) -0.0060(9) 0.0489(10)
O7 0.072(2) 0.078(2) 0.0644(19) 0.0279(17) -0.0077(16) 0.0276(17)
N1 0.068(2) 0.150(4) 0.0345(18) -0.007(2) -0.0001(17) 0.076(3)
N2 0.0936(15) 0.0958(15) 0.0950(16) 0.0081(9) -0.0060(9) 0.0460(10)
C1 0.067(3) 0.118(4) 0.029(2) -0.010(2) -0.0013(19) 0.060(3)
C2 0.078(3) 0.138(4) 0.049(3) -0.028(3) -0.013(2) 0.068(3)
C3 0.075(3) 0.129(4) 0.046(2) -0.025(3) -0.006(2) 0.071(3)
C4 0.053(2) 0.090(3) 0.041(2) -0.012(2) -0.0062(19) 0.046(2)
C5 0.066(3) 0.103(4) 0.047(2) -0.020(2) -0.015(2) 0.049(3)
C6 0.076(3) 0.124(4) 0.040(2) -0.014(2) -0.003(2) 0.067(3)
C7 0.076(3) 0.093(3) 0.047(3) -0.010(2) -0.017(2) 0.055(3)
C8 0.065(3) 0.106(4) 0.037(2) 0.004(2) 0.001(2) 0.052(3)
C9 0.086(3) 0.110(4) 0.040(2) 0.013(2) 0.013(2) 0.066(3)
C10 0.092(3) 0.102(4) 0.045(3) 0.006(2) 0.013(2) 0.062(3)
C11 0.065(3) 0.104(4) 0.039(2) -0.001(2) 0.009(2) 0.052(3)
C12 0.109(4) 0.123(4) 0.055(3) 0.021(3) 0.015(3) 0.078(4)
C13 0.104(4) 0.123(4) 0.062(3) 0.006(3) 0.014(3) 0.083(4)
C14 0.071(3) 0.090(4) 0.048(3) 0.011(3) 0.005(2) 0.038(3)
C15 0.060(3) 0.112(4) 0.034(2) -0.007(2) 0.000(2) 0.058(3)
C16 0.067(3) 0.106(4) 0.041(2) 0.014(2) 0.009(2) 0.041(3)
C17 0.062(3) 0.110(4) 0.044(2) -0.002(3) -0.010(2) 0.044(3)
C18 0.068(3) 0.085(3) 0.033(2) -0.006(2) -0.003(2) 0.039(3)
C19 0.061(3) 0.101(4) 0.045(3) 0.004(2) -0.004(2) 0.036(3)
C20 0.053(3) 0.106(4) 0.045(3) -0.005(2) -0.001(2) 0.035(3)
C21 0.090(4) 0.083(3) 0.034(2) 0.008(2) 0.005(2) 0.036(3)
C22 0.063(3) 0.077(3) 0.065(3) -0.003(3) -0.015(2) 0.034(3)
C23 0.117(4) 0.118(4) 0.118(4) 0.0011(10) -0.0004(10) 0.059(2)
C23' 0.122(4) 0.122(4) 0.122(4) 0.0007(10) -0.0015(10) 0.061(2)

loop_
_atom_type_symbol
_atom_type_description
_atom_type_scat_dispersion_real
_atom_type_scat_dispersion_imag
_atom_type_scat_source
C C 0.0033 0.0016 'International Tables Vol C Tables 4.2.6.8 and 6.1.1.4'
H H 0.0000 0.0000 'International Tables Vol C Tables 4.2.6.8 and 6.1.1.4'
N N 0.0061 0.0033 'International Tables Vol C Tables 4.2.6.8 and 6.1.1.4'
O O 0.0106 0.0060 'International Tables Vol C Tables 4.2.6.8 and 6.1.1.4'
Zn Zn 0.2839 1.4301 'International Tables Vol C Tables 4.2.6.8 and 6.1.1.4'

loop_
_geom_angle_atom_site_label_1
_geom_angle_atom_site_label_2
_geom_angle_atom_site_label_3
_geom_angle
_geom_angle_site_symmetry_1
_geom_angle_site_symmetry_3
O1 Zn1 O5 97.56(13) . 14_456
O1 Zn1 O3 119.16(12) . 14_455
O5 Zn1 O3 130.96(13) 14_456 14_455
O1 Zn1 O7 107.36(13) . .
O5 Zn1 O7 103.71(13) 14_456 .
O3 Zn1 O7 95.47(13) 14_455 .
O1 Zn1 C14 107.17(14) . 14_455
O5 Zn1 C14 114.12(14) 14_456 14_455
O3 Zn1 C14 28.34(13) 14_455 14_455
O7 Zn1 C14 123.70(15) . 14_455
C7 O1 Zn1 121.3(3) . .
C14 O3 Zn1 103.6(3) . 15
C21 O5 Zn1 113.1(3) . 15_556
C22 O7 Zn1 126.1(3) . .
C1 N1 C8 120.5(3) . .
C1 N1 C15 120.5(3) . .
C8 N1 C15 118.7(3) . .
C22 N2 C23 120.1(6) . .
C22 N2 C23' 119.7(6) . .
C23 N2 C23' 41.2(6) . .
C22 N2 H2 120.0 . .
C23 N2 H2 120.0 . .
C23' N2 H2 104.8 . .
C6 C1 C2 118.4(4) . .
C6 C1 N1 121.3(3) . .
C2 C1 N1 120.2(4) . .
C1 C2 C3 120.7(4) . .
C1 C2 H2A 119.7 . .
C3 C2 H2A 119.7 . .
C4 C3 C2 121.2(4) . .
C4 C3 H3 119.4 . .
C2 C3 H3 119.4 . .
C3 C4 C5 117.7(4) . .
C3 C4 C7 120.7(3) . .
C5 C4 C7 121.6(4) . .
C6 C5 C4 121.8(4) . .
C6 C5 H5 119.1 . .
C4 C5 H5 119.1 . .
C1 C6 C5 120.2(4) . .
C1 C6 H6 119.9 . .
C5 C6 H6 119.9 . .
O2 C7 O1 123.2(4) . .
O2 C7 C4 118.4(4) . .
O1 C7 C4 118.4(4) . .
C13 C8 C9 119.6(4) . .
C13 C8 N1 120.3(4) . .
C9 C8 N1 120.1(4) . .
C10 C9 C8 120.0(4) . .
C10 C9 H9 120.0 . .
C8 C9 H9 120.0 . .
C11 C10 C9 120.7(4) . .
C11 C10 H10 119.6 . .
C9 C10 H10 119.6 . .
C12 C11 C10 119.0(4) . .
C12 C11 C14 120.7(4) . .
C10 C11 C14 120.3(4) . .
C11 C12 C13 121.1(4) . .
C11 C12 H12 119.4 . .
C13 C12 H12 119.4 . .
C8 C13 C12 119.5(4) . .
C8 C13 H13 120.2 . .
C12 C13 H13 120.2 . .
O4 C14 O3 122.6(4) . .
O4 C14 C11 119.2(5) . .
O3 C14 C11 118.1(4) . .
O4 C14 Zn1 74.7(3) . 15
O3 C14 Zn1 48.0(2) . 15
C11 C14 Zn1 166.1(4) . 15
C20 C15 C16 119.1(4) . .
C20 C15 N1 122.3(4) . .
C16 C15 N1 118.6(4) . .
C15 C16 C17 119.7(4) . .
C15 C16 H16 120.1 . .
C17 C16 H16 120.1 . .
C18 C17 C16 120.4(4) . .
C18 C17 H17 119.8 . .
C16 C17 H17 119.8 . .
C19 C18 C17 119.2(4) . .
C19 C18 C21 122.7(4) . .
C17 C18 C21 118.1(4) . .
C20 C19 C18 120.9(4) . .
C20 C19 H19 119.5 . .
C18 C19 H19 119.5 . .
C19 C20 C15 120.7(4) . .
C19 C20 H20 119.6 . .
C15 C20 H20 119.6 . .
O5 C21 O6 124.9(4) . .
O5 C21 C18 120.2(4) . .
O6 C21 C18 114.9(5) . .
O7 C22 N2 125.9(4) . .
O7 C22 H22 117.1 . .
N2 C22 H22 117.1 . .
N2 C23 H23A 109.5 . .
N2 C23 H23B 109.5 . .
H23A C23 H23B 109.5 . .
N2 C23 H23C 109.5 . .
H23A C23 H23C 109.5 . .
H23B C23 H23C 109.5 . .
N2 C23' H23D 109.5 . .
N2 C23' H23E 109.5 . .
H23D C23' H23E 109.5 . .
N2 C23' H23F 109.5 . .
H23D C23' H23F 109.5 . .
H23E C23' H23F 109.5 . .

loop_
_geom_bond_atom_site_label_1
_geom_bond_atom_site_label_2
_geom_bond_distance
_geom_bond_site_symmetry_2
Zn1 O1 1.942(3) .
Zn1 O5 1.962(3) 14_456
Zn1 O3 1.977(3) 14_455
Zn1 O7 2.007(3) .
Zn1 C14 2.584(5) 14_455
O1 C7 1.249(5) .
O2 C7 1.237(5) .
O3 C14 1.262(5) .
O3 Zn1 1.977(3) 15
O4 C14 1.241(5) .
O5 C21 1.220(5) .
O5 Zn1 1.962(3) 15_556
O6 C21 1.274(5) .
O7 C22 1.204(5) .
N1 C1 1.405(5) .
N1 C8 1.420(5) .
N1 C15 1.425(5) .
N2 C22 1.310(5) .
N2 C23 1.461(12) .
N2 C23' 1.567(12) .
N2 H2 0.8600 .
C1 C6 1.379(5) .
C1 C2 1.388(5) .
C2 C3 1.389(5) .
C2 H2A 0.9300 .
C3 C4 1.367(5) .
C3 H3 0.9300 .
C4 C5 1.391(5) .
C4 C7 1.486(5) .
C5 C6 1.379(5) .
C5 H5 0.9300 .
C6 H6 0.9300 .
C8 C13 1.379(6) .
C8 C9 1.388(6) .
C9 C10 1.377(5) .
C9 H9 0.9300 .
C10 C11 1.376(6) .
C10 H10 0.9300 .
C11 C12 1.373(6) .
C11 C14 1.506(6) .
C12 C13 1.384(6) .
C12 H12 0.9300 .
C13 H13 0.9300 .
C14 Zn1 2.584(5) 15
C15 C20 1.373(6) .
C15 C16 1.391(6) .
C16 C17 1.392(5) .
C16 H16 0.9300 .
C17 C18 1.376(6) .
C17 H17 0.9300 .
C18 C19 1.373(5) .
C18 C21 1.511(6) .
C19 C20 1.372(5) .
C19 H19 0.9300 .
C20 H20 0.9300 .
C22 H22 0.9300 .
C23 H23A 0.9600 .
C23 H23B 0.9600 .
C23 H23C 0.9600 .
C23' H23D 0.9600 .
C23' H23E 0.9600 .
C23' H23F 0.9600 .
